data_4514675
loop_
_publ_author_name
'Giri, Sovan Sundar'
'Liu, Rai-Shung'

_publ_section_title
;
 Copper-Catalyzed [4+2]-Cycloadditions of Isoxazoles with
 2-Alkynylbenzaldehydes To Access Distinct \a-Carbonylnaphthalene
 Derivatives: C(3,4)- versus C(4,5)-Regioselectivity at Isoxazoles
;
_journal_issue 8
_journal_name_full 'ACS Catalysis'
_journal_page_first 7328
_journal_paper_doi 10.1021/acscatal.9b02323
_journal_volume 9
_journal_year 2019
_chemical_formula_sum 'C30 H22 O3'
_chemical_formula_weight 430.47
_space_group_crystal_system monoclinic
_space_group_IT_number 14
_space_group_name_Hall '-P 2ybc'
_space_group_name_H-M_alt 'P 1 21/c 1'
_symmetry_space_group_name_Hall '-P 2ybc'
_symmetry_space_group_name_H-M 'P 1 21/c 1'
_atom_sites_solution_hydrogens geom
_audit_creation_method SHELXL-2014/6
_cell_angle_alpha 90
_cell_angle_beta 98.220(3)
_cell_angle_gamma 90
_cell_formula_units_Z 8
_cell_length_a 24.6109(19)
_cell_length_b 12.2390(8)
_cell_length_c 14.7299(10)
_cell_measurement_reflns_used 4586
_cell_measurement_temperature 100(2)
_cell_measurement_theta_max 25.0404
_cell_measurement_theta_min 2.1727
_cell_volume 4391.3(5)
_computing_cell_refinement 'SAINT V8.34A (Bruker AXS Inc., 2013)'
_computing_data_collection 'Bruker APEX2'
_computing_data_reduction 'SAINT V8.34A (Bruker AXS Inc., 2013)'
_computing_molecular_graphics 'Bruker SHELXTL'
_computing_publication_material 'Bruker SHELXTL'
_computing_structure_refinement 'SHELXL-2014/6 (Sheldrick, 2014)'
_diffrn_ambient_temperature 100(2)
_diffrn_detector_area_resol_mean 8.3333
_diffrn_measured_fraction_theta_full 0.999
_diffrn_measured_fraction_theta_max 0.999
_diffrn_measurement_device_type 'Bruker APEX-II CCD'
_diffrn_measurement_method '\f and \w scans'
_diffrn_radiation_type MoK\a
_diffrn_radiation_wavelength 0.71073
_diffrn_reflns_av_R_equivalents 0.0565
_diffrn_reflns_av_unetI/netI 0.0533
_diffrn_reflns_Laue_measured_fraction_full 0.999
_diffrn_reflns_Laue_measured_fraction_max 0.999
_diffrn_reflns_limit_h_max 30
_diffrn_reflns_limit_h_min -30
_diffrn_reflns_limit_k_max 13
_diffrn_reflns_limit_k_min -15
_diffrn_reflns_limit_l_max 18
_diffrn_reflns_limit_l_min -18
_diffrn_reflns_number 38149
_diffrn_reflns_point_group_measured_fraction_full 0.999
_diffrn_reflns_point_group_measured_fraction_max 0.999
_diffrn_reflns_theta_full 25.242
_diffrn_reflns_theta_max 26.431
_diffrn_reflns_theta_min 0.836
_exptl_absorpt_coefficient_mu 0.083
_exptl_absorpt_correction_T_max 0.9485
_exptl_absorpt_correction_T_min 0.8623
_exptl_absorpt_correction_type multi-scan
_exptl_absorpt_process_details 'SADABS V2014/4 (Bruker AXS Inc.)'
_exptl_crystal_colour colorless
_exptl_crystal_density_diffrn 1.302
_exptl_crystal_density_meas ?
_exptl_crystal_density_method 'not measured'
_exptl_crystal_description tabullar
_exptl_crystal_F_000 1808
_exptl_crystal_size_max 0.30
_exptl_crystal_size_mid 0.20
_exptl_crystal_size_min 0.07
_refine_diff_density_max 0.314
_refine_diff_density_min -0.274
_refine_diff_density_rms 0.054
_refine_ls_extinction_method none
_refine_ls_goodness_of_fit_ref 1.056
_refine_ls_hydrogen_treatment constr
_refine_ls_matrix_type full
_refine_ls_number_parameters 595
_refine_ls_number_reflns 9026
_refine_ls_number_restraints 0
_refine_ls_restrained_S_all 1.056
_refine_ls_R_factor_all 0.0825
_refine_ls_R_factor_gt 0.0556
_refine_ls_shift/su_max 0.000
_refine_ls_shift/su_mean 0.000
_refine_ls_structure_factor_coef Fsqd
_refine_ls_weighting_details 'w=1/[\s^2^(Fo^2^)+(0.0604P)^2^+2.2905P] where P=(Fo^2^+2Fc^2^)/3'
_refine_ls_weighting_scheme calc
_refine_ls_wR_factor_gt 0.1356
_refine_ls_wR_factor_ref 0.1511
_reflns_Friedel_coverage 0.000
_reflns_number_gt 6518
_reflns_number_total 9026
_reflns_threshold_expression 'I > 2\s(I)'
_cod_data_source_file cs9b02323_si_002.cif
_cod_data_source_block 180155LT
_cod_depositor_comments
;
The following automatic conversions were performed:

'_exptl_crystal_density_meas' value 'not measured' was changed to '?'
- the value is perceived as not measured.

Automatic conversion script
Id: cif_fix_values 4973 2017-02-22 13:04:09Z antanas 
;
_cod_database_code 4514675
_shelx_space_group_comment
;
The symmetry employed for this shelxl refinement is uniquely defined
by the following loop, which should always be used as a source of
symmetry information in preference to the above space-group names.
They are only intended as comments.
;
_shelxl_version_number 2014/6

loop_
_space_group_symop_operation_xyz
'x, y, z'
'-x, y+1/2, -z+1/2'
'-x, -y, -z'
'x, -y-1/2, z-1/2'

loop_
_atom_site_label
_atom_site_type_symbol
_atom_site_fract_x
_atom_site_fract_y
_atom_site_fract_z
_atom_site_U_iso_or_equiv
_atom_site_adp_type
_atom_site_occupancy
_atom_site_site_symmetry_order
_atom_site_calc_flag
_atom_site_refinement_flags_posn
_atom_site_refinement_flags_adp
O1 O 0.35089(6) 0.18088(11) 0.21180(9) 0.0216(3) Uani 1 1 d . .
O2 O 0.35279(6) 0.23687(13) -0.07647(10) 0.0288(4) Uani 1 1 d . .
O3 O 0.47190(6) 0.24352(13) 0.24809(10) 0.0290(4) Uani 1 1 d . .
O4 O 0.13459(5) 0.80458(11) 0.25216(9) 0.0196(3) Uani 1 1 d . .
O5 O 0.16263(7) 0.76113(13) 0.54178(11) 0.0339(4) Uani 1 1 d . .
O6 O 0.01678(6) 0.75726(12) 0.24848(9) 0.0231(3) Uani 1 1 d . .
C1 C 0.35355(10) -0.2210(2) 0.17717(19) 0.0385(6) Uani 1 1 d . .
H1 H 0.3608 -0.2970 0.1847 0.046 Uiso 1 1 calc R U
C2 C 0.30622(11) -0.1857(2) 0.1230(2) 0.0423(7) Uani 1 1 d . .
H3 H 0.2814 -0.2376 0.0923 0.051 Uiso 1 1 calc R U
C3 C 0.29490(9) -0.07547(19) 0.11324(17) 0.0330(6) Uani 1 1 d . .
H22 H 0.2620 -0.0522 0.0766 0.040 Uiso 1 1 calc R U
C4 C 0.33129(8) 0.00193(17) 0.15664(14) 0.0227(5) Uani 1 1 d . .
C5 C 0.31958(8) 0.11918(17) 0.14497(14) 0.0214(5) Uani 1 1 d . .
C6 C 0.36296(8) 0.28962(16) 0.18331(14) 0.0205(5) Uani 1 1 d . .
H11 H 0.3798 0.3319 0.2383 0.025 Uiso 1 1 calc R U
C7 C 0.40558(8) 0.27874(16) 0.11611(13) 0.0185(4) Uani 1 1 d . .
H21 H 0.3909 0.2253 0.0673 0.022 Uiso 1 1 calc R U
C8 C 0.45949(8) 0.23359(16) 0.16533(14) 0.0205(5) Uani 1 1 d . .
C9 C 0.49703(8) 0.17717(17) 0.10937(14) 0.0199(4) Uani 1 1 d . .
C10 C 0.48839(9) 0.17763(17) 0.01375(14) 0.0224(5) Uani 1 1 d . .
H20 H 0.4568 0.2124 -0.0183 0.027 Uiso 1 1 calc R U
C11 C 0.52578(9) 0.12752(18) -0.03461(15) 0.0255(5) Uani 1 1 d . .
H17 H 0.5202 0.1294 -0.0998 0.031 Uiso 1 1 calc R U
C12 C 0.57129(9) 0.07468(19) 0.01171(16) 0.0294(5) Uani 1 1 d . .
H2 H 0.5970 0.0408 -0.0216 0.035 Uiso 1 1 calc R U
C13 C 0.37919(9) -0.03450(18) 0.21000(14) 0.0249(5) Uani 1 1 d . .
H5 H 0.4046 0.0171 0.2397 0.030 Uiso 1 1 calc R U
C14 C 0.39021(10) -0.14569(19) 0.22021(16) 0.0308(5) Uani 1 1 d . .
H4 H 0.4230 -0.1697 0.2568 0.037 Uiso 1 1 calc R U
C15 C 0.31145(8) 0.34703(17) 0.14092(14) 0.0210(5) Uani 1 1 d . .
C16 C 0.27320(9) 0.28370(17) 0.08387(14) 0.0226(5) Uani 1 1 d . .
C17 C 0.22775(9) 0.3354(2) 0.03405(16) 0.0299(5) Uani 1 1 d . .
H6 H 0.2020 0.2940 -0.0061 0.036 Uiso 1 1 calc R U
C18 C 0.22018(9) 0.4466(2) 0.04295(17) 0.0329(6) Uani 1 1 d . .
H9 H 0.1898 0.4814 0.0076 0.039 Uiso 1 1 calc R U
C19 C 0.25664(9) 0.5075(2) 0.10315(17) 0.0325(6) Uani 1 1 d . .
H7 H 0.2503 0.5833 0.1112 0.039 Uiso 1 1 calc R U
C20 C 0.30247(9) 0.45746(18) 0.15168(16) 0.0266(5) Uani 1 1 d . .
H8 H 0.3277 0.4993 0.1924 0.032 Uiso 1 1 calc R U
C21 C 0.28273(8) 0.16672(18) 0.08189(14) 0.0228(5) Uani 1 1 d . .
H10 H 0.2625 0.1235 0.0352 0.027 Uiso 1 1 calc R U
C22 C 0.41377(8) 0.38681(17) 0.07002(14) 0.0193(4) Uani 1 1 d . .
C23 C 0.38409(8) 0.41346(17) -0.01640(14) 0.0217(5) Uani 1 1 d . .
C24 C 0.38630(9) 0.51938(18) -0.04988(15) 0.0275(5) Uani 1 1 d . .
H15 H 0.3646 0.5379 -0.1064 0.033 Uiso 1 1 calc R U
C25 C 0.41940(10) 0.59849(19) -0.00287(16) 0.0315(5) Uani 1 1 d . .
H12 H 0.4208 0.6702 -0.0271 0.038 Uiso 1 1 calc R U
C26 C 0.45048(10) 0.57124(18) 0.08005(16) 0.0295(5) Uani 1 1 d . .
H13 H 0.4742 0.6240 0.1123 0.035 Uiso 1 1 calc R U
C27 C 0.44712(9) 0.46692(18) 0.11626(15) 0.0239(5) Uani 1 1 d . .
H14 H 0.4680 0.4499 0.1738 0.029 Uiso 1 1 calc R U
C28 C 0.35059(9) 0.33584(19) -0.07828(14) 0.0251(5) Uani 1 1 d . .
H16 H 0.3244 0.3672 -0.1246 0.030 Uiso 1 1 calc R U
C29 C 0.57930(9) 0.07135(19) 0.10683(16) 0.0295(5) Uani 1 1 d . .
H19 H 0.6099 0.0335 0.1386 0.035 Uiso 1 1 calc R U
C30 C 0.54274(8) 0.12305(17) 0.15519(15) 0.0245(5) Uani 1 1 d . .
H18 H 0.5488 0.1218 0.2203 0.029 Uiso 1 1 calc R U
C31 C 0.15722(9) 1.20476(18) 0.25986(15) 0.0270(5) Uani 1 1 d . .
H23 H 0.1527 1.2812 0.2507 0.032 Uiso 1 1 calc R U
C32 C 0.11194(9) 1.13957(18) 0.26287(15) 0.0262(5) Uani 1 1 d . .
H45 H 0.0763 1.1711 0.2565 0.031 Uiso 1 1 calc R U
C33 C 0.11842(8) 1.02784(17) 0.27525(14) 0.0223(5) Uani 1 1 d . .
H25 H 0.0870 0.9829 0.2761 0.027 Uiso 1 1 calc R U
C34 C 0.17064(8) 0.98073(17) 0.28646(13) 0.0200(4) Uani 1 1 d . .
C35 C 0.17764(8) 0.86204(17) 0.29905(13) 0.0198(4) Uani 1 1 d . .
C36 C 0.12436(8) 0.69874(16) 0.28889(13) 0.0180(4) Uani 1 1 d . .
H44 H 0.1010 0.6566 0.2398 0.022 Uiso 1 1 calc R U
C37 C 0.09033(8) 0.71795(16) 0.36814(13) 0.0176(4) Uani 1 1 d . .
H33 H 0.1102 0.7721 0.4117 0.021 Uiso 1 1 calc R U
C38 C 0.03467(8) 0.76562(16) 0.32969(14) 0.0180(4) Uani 1 1 d . .
C39 C 0.00155(8) 0.82163(16) 0.39333(13) 0.0176(4) Uani 1 1 d . .
C40 C -0.04676(8) 0.87380(17) 0.35534(14) 0.0216(5) Uani 1 1 d . .
H35 H -0.0567 0.8759 0.2906 0.026 Uiso 1 1 calc R U
C41 C -0.08031(9) 0.92260(18) 0.41134(15) 0.0257(5) Uani 1 1 d . .
H38 H -0.1130 0.9586 0.3851 0.031 Uiso 1 1 calc R U
C42 C -0.06612(9) 0.91882(18) 0.50586(15) 0.0252(5) Uani 1 1 d . .
H24 H -0.0895 0.9511 0.5444 0.030 Uiso 1 1 calc R U
C43 C 0.21598(8) 1.04834(17) 0.28343(14) 0.0230(5) Uani 1 1 d . .
H26 H 0.2518 1.0176 0.2905 0.028 Uiso 1 1 calc R U
C44 C 0.20927(9) 1.15980(18) 0.27014(15) 0.0255(5) Uani 1 1 d . .
H27 H 0.2404 1.2053 0.2681 0.031 Uiso 1 1 calc R U
C45 C 0.08435(8) 0.61260(16) 0.41956(13) 0.0178(4) Uani 1 1 d . .
C46 C 0.11879(8) 0.58712(17) 0.50192(14) 0.0203(4) Uani 1 1 d . .
C47 C 0.15743(8) 0.66409(19) 0.55491(14) 0.0234(5) Uani 1 1 d . .
H28 H 0.1810 0.6339 0.6053 0.028 Uiso 1 1 calc R U
C48 C 0.11698(9) 0.48259(18) 0.53887(15) 0.0261(5) Uani 1 1 d . .
H29 H 0.1412 0.4649 0.5931 0.031 Uiso 1 1 calc R U
C49 C 0.08095(10) 0.40400(19) 0.49880(15) 0.0303(5) Uani 1 1 d . .
H30 H 0.0805 0.3330 0.5247 0.036 Uiso 1 1 calc R U
C50 C 0.04550(9) 0.43059(18) 0.42014(15) 0.0280(5) Uani 1 1 d . .
H32 H 0.0197 0.3782 0.3928 0.034 Uiso 1 1 calc R U
C51 C 0.04752(8) 0.53360(17) 0.38112(14) 0.0230(5) Uani 1 1 d . .
H31 H 0.0231 0.5504 0.3269 0.028 Uiso 1 1 calc R U
C52 C -0.01792(9) 0.86798(17) 0.54414(14) 0.0234(5) Uani 1 1 d . .
H36 H -0.0082 0.8661 0.6089 0.028 Uiso 1 1 calc R U
C53 C 0.01604(8) 0.82003(17) 0.48846(14) 0.0206(5) Uani 1 1 d . .
H37 H 0.0492 0.7860 0.5150 0.025 Uiso 1 1 calc R U
C54 C 0.17651(8) 0.63501(17) 0.31610(13) 0.0194(4) Uani 1 1 d . .
C55 C 0.22402(8) 0.69364(18) 0.34898(14) 0.0226(5) Uani 1 1 d . .
C56 C 0.22069(8) 0.81220(17) 0.34733(15) 0.0232(5) Uani 1 1 d . .
H39 H 0.2492 0.8544 0.3807 0.028 Uiso 1 1 calc R U
C57 C 0.27228(9) 0.63645(18) 0.37946(16) 0.0284(5) Uani 1 1 d . .
H43 H 0.3049 0.6754 0.4012 0.034 Uiso 1 1 calc R U
C58 C 0.27285(9) 0.52310(19) 0.37830(16) 0.0292(5) Uani 1 1 d . .
H42 H 0.3056 0.4848 0.4005 0.035 Uiso 1 1 calc R U
C59 C 0.22587(9) 0.46601(18) 0.34499(15) 0.0261(5) Uani 1 1 d . .
H41 H 0.2263 0.3884 0.3440 0.031 Uiso 1 1 calc R U
C60 C 0.17799(8) 0.52218(18) 0.31303(14) 0.0229(5) Uani 1 1 d . .
H40 H 0.1459 0.4827 0.2888 0.028 Uiso 1 1 calc R U

loop_
_atom_site_aniso_label
_atom_site_aniso_U_11
_atom_site_aniso_U_22
_atom_site_aniso_U_33
_atom_site_aniso_U_23
_atom_site_aniso_U_13
_atom_site_aniso_U_12
O1 0.0292(8) 0.0168(8) 0.0193(7) 0.0008(6) 0.0047(6) -0.0022(6)
O2 0.0360(9) 0.0261(10) 0.0234(8) -0.0027(7) 0.0015(7) -0.0054(7)
O3 0.0316(9) 0.0358(10) 0.0184(8) -0.0028(7) -0.0003(7) 0.0047(7)
O4 0.0207(7) 0.0176(8) 0.0197(7) 0.0044(6) 0.0005(6) -0.0024(6)
O5 0.0409(10) 0.0288(10) 0.0283(9) 0.0041(7) -0.0082(7) -0.0124(7)
O6 0.0228(8) 0.0286(9) 0.0168(7) -0.0012(6) -0.0008(6) 0.0014(6)
C1 0.0439(15) 0.0191(13) 0.0525(16) 0.0036(11) 0.0068(13) 0.0013(11)
C2 0.0418(15) 0.0231(14) 0.0597(18) 0.0010(12) -0.0011(13) -0.0082(11)
C3 0.0285(12) 0.0235(13) 0.0463(15) 0.0039(11) 0.0032(11) -0.0036(10)
C4 0.0245(11) 0.0212(12) 0.0241(11) -0.0004(9) 0.0091(9) -0.0009(9)
C5 0.0221(10) 0.0206(12) 0.0229(11) -0.0019(9) 0.0088(9) -0.0041(8)
C6 0.0278(11) 0.0152(11) 0.0191(10) -0.0002(8) 0.0052(9) -0.0026(9)
C7 0.0224(10) 0.0178(11) 0.0151(10) -0.0021(8) 0.0021(8) -0.0008(8)
C8 0.0243(11) 0.0167(11) 0.0204(11) -0.0011(8) 0.0026(9) -0.0047(8)
C9 0.0212(10) 0.0163(11) 0.0224(11) -0.0009(8) 0.0032(9) -0.0044(8)
C10 0.0248(11) 0.0181(11) 0.0245(11) -0.0012(9) 0.0046(9) -0.0019(9)
C11 0.0294(12) 0.0251(13) 0.0227(11) -0.0026(9) 0.0061(9) -0.0055(9)
C12 0.0260(12) 0.0267(13) 0.0375(14) -0.0059(10) 0.0119(10) -0.0025(9)
C13 0.0293(12) 0.0228(12) 0.0233(11) -0.0011(9) 0.0063(9) -0.0002(9)
C14 0.0352(13) 0.0262(13) 0.0312(13) 0.0033(10) 0.0058(10) 0.0062(10)
C15 0.0246(11) 0.0201(12) 0.0202(10) 0.0043(9) 0.0096(9) 0.0007(9)
C16 0.0242(11) 0.0221(12) 0.0231(11) 0.0019(9) 0.0086(9) -0.0002(9)
C17 0.0217(11) 0.0343(14) 0.0339(13) 0.0056(11) 0.0050(10) -0.0007(10)
C18 0.0259(12) 0.0323(14) 0.0422(14) 0.0138(11) 0.0110(11) 0.0079(10)
C19 0.0357(13) 0.0227(13) 0.0426(14) 0.0074(11) 0.0178(11) 0.0059(10)
C20 0.0296(12) 0.0216(12) 0.0309(12) -0.0002(10) 0.0117(10) -0.0007(9)
C21 0.0215(11) 0.0239(12) 0.0236(11) -0.0016(9) 0.0053(9) -0.0033(9)
C22 0.0210(10) 0.0204(11) 0.0178(10) -0.0025(8) 0.0072(8) 0.0006(8)
C23 0.0236(11) 0.0243(12) 0.0182(10) -0.0001(9) 0.0060(9) 0.0003(9)
C24 0.0367(13) 0.0256(13) 0.0211(11) 0.0038(9) 0.0077(10) 0.0020(10)
C25 0.0456(14) 0.0198(12) 0.0305(13) 0.0040(10) 0.0107(11) -0.0028(10)
C26 0.0378(13) 0.0212(12) 0.0303(13) -0.0026(10) 0.0080(10) -0.0092(10)
C27 0.0273(11) 0.0231(12) 0.0215(11) -0.0019(9) 0.0037(9) -0.0028(9)
C28 0.0259(11) 0.0296(14) 0.0195(11) 0.0007(9) 0.0025(9) -0.0001(9)
C29 0.0223(11) 0.0308(13) 0.0350(13) 0.0012(10) 0.0025(10) 0.0036(10)
C30 0.0240(11) 0.0256(13) 0.0232(11) -0.0019(9) 0.0012(9) -0.0030(9)
C31 0.0314(12) 0.0198(12) 0.0297(12) -0.0002(9) 0.0035(10) 0.0038(9)
C32 0.0253(11) 0.0257(13) 0.0276(12) 0.0011(10) 0.0035(9) 0.0049(9)
C33 0.0227(11) 0.0217(12) 0.0228(11) 0.0016(9) 0.0047(9) -0.0027(9)
C34 0.0237(11) 0.0195(11) 0.0169(10) 0.0019(8) 0.0038(8) -0.0002(8)
C35 0.0208(10) 0.0218(12) 0.0176(10) 0.0037(8) 0.0054(8) -0.0034(8)
C36 0.0207(10) 0.0172(11) 0.0158(10) 0.0026(8) 0.0020(8) -0.0021(8)
C37 0.0192(10) 0.0172(11) 0.0159(10) 0.0000(8) 0.0004(8) -0.0020(8)
C38 0.0225(10) 0.0131(10) 0.0180(10) -0.0006(8) 0.0020(8) -0.0044(8)
C39 0.0193(10) 0.0146(11) 0.0187(10) 0.0001(8) 0.0021(8) -0.0047(8)
C40 0.0235(11) 0.0232(12) 0.0176(10) -0.0007(8) 0.0012(9) -0.0017(9)
C41 0.0222(11) 0.0283(13) 0.0262(12) -0.0001(10) 0.0025(9) 0.0030(9)
C42 0.0276(11) 0.0268(13) 0.0224(11) -0.0055(9) 0.0075(9) -0.0008(9)
C43 0.0208(10) 0.0215(12) 0.0267(11) 0.0008(9) 0.0034(9) 0.0015(9)
C44 0.0270(11) 0.0195(12) 0.0301(12) 0.0001(9) 0.0047(10) -0.0033(9)
C45 0.0193(10) 0.0187(11) 0.0163(10) 0.0001(8) 0.0050(8) 0.0002(8)
C46 0.0217(10) 0.0222(12) 0.0172(10) 0.0025(8) 0.0037(8) 0.0005(8)
C47 0.0235(11) 0.0298(14) 0.0164(10) 0.0016(9) 0.0011(9) 0.0004(9)
C48 0.0314(12) 0.0277(13) 0.0191(11) 0.0039(9) 0.0031(9) 0.0014(10)
C49 0.0451(14) 0.0196(12) 0.0267(12) 0.0045(9) 0.0068(11) -0.0029(10)
C50 0.0359(13) 0.0226(12) 0.0255(12) -0.0011(9) 0.0045(10) -0.0096(10)
C51 0.0248(11) 0.0235(12) 0.0200(11) 0.0005(9) 0.0009(9) -0.0033(9)
C52 0.0311(12) 0.0235(12) 0.0157(10) -0.0002(9) 0.0034(9) -0.0039(9)
C53 0.0240(11) 0.0182(11) 0.0188(10) 0.0007(8) 0.0005(9) -0.0014(8)
C54 0.0223(10) 0.0197(12) 0.0169(10) 0.0005(8) 0.0051(8) 0.0011(8)
C55 0.0207(10) 0.0239(12) 0.0233(11) 0.0043(9) 0.0036(9) -0.0007(9)
C56 0.0212(10) 0.0213(12) 0.0264(11) 0.0025(9) 0.0012(9) -0.0037(9)
C57 0.0198(11) 0.0248(13) 0.0398(14) 0.0060(10) 0.0019(10) -0.0016(9)
C58 0.0219(11) 0.0278(13) 0.0383(13) 0.0068(10) 0.0050(10) 0.0058(9)
C59 0.0297(12) 0.0196(12) 0.0298(12) 0.0035(9) 0.0072(10) 0.0034(9)
C60 0.0225(11) 0.0248(12) 0.0218(11) -0.0015(9) 0.0041(9) -0.0020(9)

loop_
_atom_type_symbol
_atom_type_description
_atom_type_scat_dispersion_real
_atom_type_scat_dispersion_imag
_atom_type_scat_source
C C 0.0033 0.0016 'International Tables Vol C Tables 4.2.6.8 and 6.1.1.4'
H H 0.0000 0.0000 'International Tables Vol C Tables 4.2.6.8 and 6.1.1.4'
O O 0.0106 0.0060 'International Tables Vol C Tables 4.2.6.8 and 6.1.1.4'

loop_
_geom_angle_atom_site_label_1
_geom_angle_atom_site_label_2
_geom_angle_atom_site_label_3
_geom_angle
C5 O1 C6 114.47(15)
C35 O4 C36 115.83(14)
C14 C1 C2 119.8(2)
C14 C1 H1 120.1
C2 C1 H1 120.1
C3 C2 C1 120.4(2)
C3 C2 H3 119.8
C1 C2 H3 119.8
C2 C3 C4 120.6(2)
C2 C3 H22 119.7
C4 C3 H22 119.7
C13 C4 C3 118.5(2)
C13 C4 C5 120.98(19)
C3 C4 C5 120.50(19)
C21 C5 O1 120.71(19)
C21 C5 C4 127.55(19)
O1 C5 C4 111.70(17)
O1 C6 C15 110.86(16)
O1 C6 C7 107.09(16)
C15 C6 C7 112.50(16)
O1 C6 H11 108.8
C15 C6 H11 108.8
C7 C6 H11 108.8
C22 C7 C8 111.60(16)
C22 C7 C6 110.95(16)
C8 C7 C6 110.55(16)
C22 C7 H21 107.9
C8 C7 H21 107.9
C6 C7 H21 107.9
O3 C8 C9 120.79(19)
O3 C8 C7 121.10(19)
C9 C8 C7 118.11(17)
C30 C9 C10 119.2(2)
C30 C9 C8 118.23(18)
C10 C9 C8 122.62(18)
C11 C10 C9 120.1(2)
C11 C10 H20 120.0
C9 C10 H20 120.0
C10 C11 C12 120.2(2)
C10 C11 H17 119.9
C12 C11 H17 119.9
C11 C12 C29 119.9(2)
C11 C12 H2 120.0
C29 C12 H2 120.0
C14 C13 C4 120.7(2)
C14 C13 H5 119.7
C4 C13 H5 119.7
C1 C14 C13 120.0(2)
C1 C14 H4 120.0
C13 C14 H4 120.0
C20 C15 C16 120.3(2)
C20 C15 C6 123.23(19)
C16 C15 C6 116.36(18)
C17 C16 C15 118.8(2)
C17 C16 C21 123.7(2)
C15 C16 C21 117.43(19)
C18 C17 C16 120.3(2)
C18 C17 H6 119.9
C16 C17 H6 119.9
C17 C18 C19 120.5(2)
C17 C18 H9 119.8
C19 C18 H9 119.8
C18 C19 C20 119.7(2)
C18 C19 H7 120.1
C20 C19 H7 120.1
C15 C20 C19 120.3(2)
C15 C20 H8 119.9
C19 C20 H8 119.9
C5 C21 C16 120.75(19)
C5 C21 H10 119.6
C16 C21 H10 119.6
C27 C22 C23 118.10(19)
C27 C22 C7 120.19(18)
C23 C22 C7 121.42(18)
C24 C23 C22 119.57(19)
C24 C23 C28 115.20(19)
C22 C23 C28 125.22(19)
C25 C24 C23 121.6(2)
C25 C24 H15 119.2
C23 C24 H15 119.2
C24 C25 C26 118.9(2)
C24 C25 H12 120.6
C26 C25 H12 120.6
C25 C26 C27 120.2(2)
C25 C26 H13 119.9
C27 C26 H13 119.9
C26 C27 C22 121.5(2)
C26 C27 H14 119.3
C22 C27 H14 119.3
O2 C28 C23 127.4(2)
O2 C28 H16 116.3
C23 C28 H16 116.3
C30 C29 C12 120.0(2)
C30 C29 H19 120.0
C12 C29 H19 120.0
C29 C30 C9 120.6(2)
C29 C30 H18 119.7
C9 C30 H18 119.7
C32 C31 C44 120.5(2)
C32 C31 H23 119.7
C44 C31 H23 119.7
C31 C32 C33 119.9(2)
C31 C32 H45 120.1
C33 C32 H45 120.1
C32 C33 C34 120.6(2)
C32 C33 H25 119.7
C34 C33 H25 119.7
C43 C34 C33 118.56(19)
C43 C34 C35 120.65(19)
C33 C34 C35 120.78(18)
C56 C35 O4 122.02(19)
C56 C35 C34 125.98(19)
O4 C35 C34 111.98(16)
O4 C36 C54 112.18(16)
O4 C36 C37 106.81(16)
C54 C36 C37 114.20(16)
O4 C36 H44 107.8
C54 C36 H44 107.8
C37 C36 H44 107.8
C45 C37 C38 111.48(16)
C45 C37 C36 110.47(16)
C38 C37 C36 109.43(16)
C45 C37 H33 108.5
C38 C37 H33 108.5
C36 C37 H33 108.5
O6 C38 C39 120.11(18)
O6 C38 C37 120.85(18)
C39 C38 C37 119.03(17)
C40 C39 C53 119.35(19)
C40 C39 C38 117.95(17)
C53 C39 C38 122.66(18)
C41 C40 C39 120.39(19)
C41 C40 H35 119.8
C39 C40 H35 119.8
C40 C41 C42 119.9(2)
C40 C41 H38 120.1
C42 C41 H38 120.1
C52 C42 C41 120.1(2)
C52 C42 H24 120.0
C41 C42 H24 120.0
C44 C43 C34 120.6(2)
C44 C43 H26 119.7
C34 C43 H26 119.7
C31 C44 C43 119.8(2)
C31 C44 H27 120.1
C43 C44 H27 120.1
C51 C45 C46 118.23(19)
C51 C45 C37 119.57(17)
C46 C45 C37 121.93(17)
C48 C46 C45 119.31(19)
C48 C46 C47 115.64(18)
C45 C46 C47 125.05(19)
O5 C47 C46 127.87(19)
O5 C47 H28 116.1
C46 C47 H28 116.1
C49 C48 C46 121.8(2)
C49 C48 H29 119.1
C46 C48 H29 119.1
C48 C49 C50 118.8(2)
C48 C49 H30 120.6
C50 C49 H30 120.6
C49 C50 C51 120.2(2)
C49 C50 H32 119.9
C51 C50 H32 119.9
C50 C51 C45 121.51(19)
C50 C51 H31 119.2
C45 C51 H31 119.2
C53 C52 C42 120.27(19)
C53 C52 H36 119.9
C42 C52 H36 119.9
C52 C53 C39 120.01(19)
C52 C53 H37 120.0
C39 C53 H37 120.0
C60 C54 C55 119.96(19)
C60 C54 C36 122.27(18)
C55 C54 C36 117.71(18)
C57 C55 C54 119.0(2)
C57 C55 C56 123.32(19)
C54 C55 C56 117.66(18)
C35 C56 C55 120.21(19)
C35 C56 H39 119.9
C55 C56 H39 119.9
C58 C57 C55 120.5(2)
C58 C57 H43 119.8
C55 C57 H43 119.8
C59 C58 C57 120.1(2)
C59 C58 H42 120.0
C57 C58 H42 120.0
C58 C59 C60 119.8(2)
C58 C59 H41 120.1
C60 C59 H41 120.1
C54 C60 C59 120.6(2)
C54 C60 H40 119.7
C59 C60 H40 119.7

loop_
_geom_bond_atom_site_label_1
_geom_bond_atom_site_label_2
_geom_bond_distance
O1 C5 1.384(2)
O1 C6 1.439(2)
O2 C28 1.213(3)
O3 C8 1.220(2)
O4 C35 1.373(2)
O4 C36 1.440(2)
O5 C47 1.213(3)
O6 C38 1.218(2)
C1 C14 1.379(3)
C1 C2 1.384(3)
C1 H1 0.9500
C2 C3 1.381(3)
C2 H3 0.9500
C3 C4 1.394(3)
C3 H22 0.9500
C4 C13 1.393(3)
C4 C5 1.469(3)
C5 C21 1.335(3)
C6 C15 1.505(3)
C6 C7 1.548(3)
C6 H11 1.0000
C7 C22 1.513(3)
C7 C8 1.522(3)
C7 H21 1.0000
C8 C9 1.492(3)
C9 C30 1.394(3)
C9 C10 1.394(3)
C10 C11 1.385(3)
C10 H20 0.9500
C11 C12 1.385(3)
C11 H17 0.9500
C12 C29 1.387(3)
C12 H2 0.9500
C13 C14 1.391(3)
C13 H5 0.9500
C14 H4 0.9500
C15 C20 1.382(3)
C15 C16 1.402(3)
C16 C17 1.399(3)
C16 C21 1.452(3)
C17 C18 1.381(3)
C17 H6 0.9500
C18 C19 1.386(3)
C18 H9 0.9500
C19 C20 1.389(3)
C19 H7 0.9500
C20 H8 0.9500
C21 H10 0.9500
C22 C27 1.392(3)
C22 C23 1.412(3)
C23 C24 1.391(3)
C23 C28 1.483(3)
C24 C25 1.385(3)
C24 H15 0.9500
C25 C26 1.386(3)
C25 H12 0.9500
C26 C27 1.391(3)
C26 H13 0.9500
C27 H14 0.9500
C28 H16 0.9500
C29 C30 1.379(3)
C29 H19 0.9500
C30 H18 0.9500
C31 C32 1.376(3)
C31 C44 1.382(3)
C31 H23 0.9500
C32 C33 1.386(3)
C32 H45 0.9500
C33 C34 1.397(3)
C33 H25 0.9500
C34 C43 1.395(3)
C34 C35 1.472(3)
C35 C56 1.336(3)
C36 C54 1.506(3)
C36 C37 1.549(3)
C36 H44 1.0000
C37 C45 1.513(3)
C37 C38 1.522(3)
C37 H33 1.0000
C38 C39 1.494(3)
C39 C40 1.394(3)
C39 C53 1.396(3)
C40 C41 1.383(3)
C40 H35 0.9500
C41 C42 1.387(3)
C41 H38 0.9500
C42 C52 1.386(3)
C42 H24 0.9500
C43 C44 1.385(3)
C43 H26 0.9500
C44 H27 0.9500
C45 C51 1.389(3)
C45 C46 1.412(3)
C46 C48 1.393(3)
C46 C47 1.479(3)
C47 H28 0.9500
C48 C49 1.382(3)
C48 H29 0.9500
C49 C50 1.386(3)
C49 H30 0.9500
C50 C51 1.389(3)
C50 H32 0.9500
C51 H31 0.9500
C52 C53 1.383(3)
C52 H36 0.9500
C53 H37 0.9500
C54 C60 1.382(3)
C54 C55 1.398(3)
C55 C57 1.396(3)
C55 C56 1.453(3)
C56 H39 0.9500
C57 C58 1.387(3)
C57 H43 0.9500
C58 C59 1.380(3)
C58 H42 0.9500
C59 C60 1.387(3)
C59 H41 0.9500
C60 H40 0.9500
